data_8104227
loop_
_publ_author_name
'Krishna, P.'
'Verma, A.R.'

_publ_section_title
;
 An X-Ray diffraction study of silicon carbide structure types ((33)n 34)3
 R
;
_journal_name_full
;
Zeitschrift fuer Kristallographie, Kristallgeometrie, Kristallphysik, 
Kristallchemie (-144,1977)
;
_journal_page_first 1
_journal_page_last 15
_journal_volume 117
_journal_year 1962
_chemical_formula_sum 'C Si'
_chemical_name_systematic 'Si C'
_space_group_IT_number 160
_symmetry_space_group_name_Hall 'R 3 -2"'
_symmetry_space_group_name_H-M 'R 3 m :H'
_cell_angle_alpha 90
_cell_angle_beta 90
_cell_angle_gamma 120
_cell_formula_units_Z 111
_cell_length_a 3.078
_cell_length_b 3.078
_cell_length_c 279.5
_cell_volume 2293.241
_citation_journal_id_ASTM ZEKGAX
_cod_data_source_file Krishna_ZEKGAX_1962_1907.cif
_cod_data_source_block C1Si1
_cod_original_formula_sum 'C1 Si1'
_cod_database_code 8104227

loop_
_symmetry_equiv_pos_as_xyz
x,y,z
-y,x-y,z
-x+y,-x,z
-y,-x,z
x,x-y,z
-x+y,y,z
x+2/3,y+1/3,z+1/3
-y+2/3,x-y+1/3,z+1/3
-x+y+2/3,-x+1/3,z+1/3
-y+2/3,-x+1/3,z+1/3
x+2/3,x-y+1/3,z+1/3
-x+y+2/3,y+1/3,z+1/3
x+1/3,y+2/3,z+2/3
-y+1/3,x-y+2/3,z+2/3
-x+y+1/3,-x+2/3,z+2/3
-y+1/3,-x+2/3,z+2/3
x+1/3,x-y+2/3,z+2/3
-x+y+1/3,y+2/3,z+2/3

loop_
_atom_site_label
_atom_site_type_symbol
_atom_site_fract_x
_atom_site_fract_y
_atom_site_fract_z
_atom_site_occupancy
_atom_site_U_iso_or_equiv
Si1 Si+4 0 0 0 1 0.0
C26 C-4 0.3333 0.6667 0.23198 1 0.0
C17 C-4 0.6667 0.3333 0.1509 1 0.0
C1 C-4 0 0 0.00676 1 0.0
Si26 Si+4 0.3333 0.6667 0.22523 1 0.0
C9 C-4 0.6667 0.3333 0.07883 1 0.0
C15 C-4 0.6667 0.3333 0.13288 1 0.0
Si13 Si+4 0 0 0.10811 1 0.0
Si31 Si+4 0 0 0.27027 1 0.0
Si30 Si+4 0.3333 0.6667 0.26126 1 0.0
Si29 Si+4 0.6667 0.3333 0.25225 1 0.0
Si7 Si+4 0 0 0.05405 1 0.0
C34 C-4 0 0 0.30405 1 0.0
C22 C-4 0 0 0.19595 1 0.0
Si5 Si+4 0.6667 0.3333 0.03604 1 0.0
Si15 Si+4 0.6667 0.3333 0.12613 1 0.0
Si27 Si+4 0.6667 0.3333 0.23423 1 0.0
Si25 Si+4 0 0 0.21622 1 0.0
C10 C-4 0 0 0.08784 1 0.0
Si18 Si+4 0.3333 0.6667 0.15315 1 0.0
C18 C-4 0.3333 0.6667 0.15991 1 0.0
C20 C-4 0.3333 0.6667 0.17793 1 0.0
Si22 Si+4 0 0 0.18919 1 0.0
Si23 Si+4 0.6667 0.3333 0.1982 1 0.0
C28 C-4 0 0 0.25 1 0.0
Si33 Si+4 0.6667 0.3333 0.28829 1 0.0
C11 C-4 0.6667 0.3333 0.09685 1 0.0
C27 C-4 0.6667 0.3333 0.24099 1 0.0
C35 C-4 0.6667 0.3333 0.31306 1 0.0
Si37 Si+4 0 0 0.32432 1 0.0
Si10 Si+4 0 0 0.08108 1 0.0
C5 C-4 0.6667 0.3333 0.04279 1 0.0
C12 C-4 0.3333 0.6667 0.10586 1 0.0
C4 C-4 0 0 0.03378 1 0.0
C29 C-4 0.6667 0.3333 0.25901 1 0.0
C2 C-4 0.3333 0.6667 0.01577 1 0.0
Si21 Si+4 0.6667 0.3333 0.18018 1 0.0
C8 C-4 0.3333 0.6667 0.06982 1 0.0
C19 C-4 0 0 0.16892 1 0.0
Si6 Si+4 0.3333 0.6667 0.04505 1 0.0
Si9 Si+4 0.6667 0.3333 0.07207 1 0.0
C25 C-4 0 0 0.22297 1 0.0
C33 C-4 0.6667 0.3333 0.29505 1 0.0
Si16 Si+4 0 0 0.13514 1 0.0
Si20 Si+4 0.3333 0.6667 0.17117 1 0.0
Si12 Si+4 0.3333 0.6667 0.0991 1 0.0
Si24 Si+4 0.3333 0.6667 0.20721 1 0.0
C13 C-4 0 0 0.11486 1 0.0
C14 C-4 0.3333 0.6667 0.12387 1 0.0
C32 C-4 0.3333 0.6667 0.28604 1 0.0
Si19 Si+4 0 0 0.16216 1 0.0
Si34 Si+4 0 0 0.2973 1 0.0
Si3 Si+4 0.6667 0.3333 0.01802 1 0.0
Si35 Si+4 0.6667 0.3333 0.30631 1 0.0
C36 C-4 0.3333 0.6667 0.32207 1 0.0
C30 C-4 0.3333 0.6667 0.26802 1 0.0
C23 C-4 0.6667 0.3333 0.20496 1 0.0
Si8 Si+4 0.3333 0.6667 0.06306 1 0.0
C6 C-4 0.3333 0.6667 0.0518 1 0.0
C37 C-4 0 0 0.33108 1 0.0
C21 C-4 0.6667 0.3333 0.18694 1 0.0
C3 C-4 0.6667 0.3333 0.02477 1 0.0
Si11 Si+4 0.6667 0.3333 0.09009 1 0.0
C31 C-4 0 0 0.27703 1 0.0
Si14 Si+4 0.3333 0.6667 0.11712 1 0.0
Si4 Si+4 0 0 0.02703 1 0.0
Si32 Si+4 0.3333 0.6667 0.27928 1 0.0
C16 C-4 0 0 0.14189 1 0.0
Si17 Si+4 0.6667 0.3333 0.14414 1 0.0
Si2 Si+4 0.3333 0.6667 0.00901 1 0.0
C7 C-4 0 0 0.06081 1 0.0
Si36 Si+4 0.3333 0.6667 0.31532 1 0.0
Si28 Si+4 0 0 0.24324 1 0.0
C24 C-4 0.3333 0.6667 0.21396 1 0.0
